data_7232518
loop_
_publ_author_name
'Jeong, Haewon'
'Kang, Yeji'
'Kim, Jin'
'Kim, Byung-Kwon'
'Hong, Seungwoo'

_publ_section_title
;
 Factors that determine thione(thiol)--disulfide interconversion in a
 bis(thiosemicarbazone) copper(ii) complex
;
_journal_issue 16
_journal_name_full 'RSC Advances'
_journal_page_first 9049
_journal_paper_doi 10.1039/C9RA01115C
_journal_volume 9
_journal_year 2019
_chemical_formula_moiety 'C24 H30 Cu2 F6 N14 O6 S6, 2(C F3 O3 S), C4 H10 O, C2 H3 N'
_chemical_formula_sum 'C32 H43 Cu2 F12 N15 O13 S8'
_chemical_formula_weight 1457.37
_space_group_crystal_system monoclinic
_space_group_IT_number 15
_space_group_name_Hall '-C 2yc'
_space_group_name_H-M_alt 'C 1 2/c 1'
_symmetry_space_group_name_Hall '-C 2yc'
_symmetry_space_group_name_H-M 'C 1 2/c 1'
_atom_sites_solution_hydrogens mixed
_audit_creation_method SHELXL-2016/6
_audit_update_record
;
2019-02-07 deposited with the CCDC.    2019-03-07 downloaded from the CCDC.
;
_cell_angle_alpha 90
_cell_angle_beta 107.677(4)
_cell_angle_gamma 90
_cell_formula_units_Z 8
_cell_length_a 30.369(9)
_cell_length_b 11.838(4)
_cell_length_c 36.838(11)
_cell_measurement_reflns_used 77806
_cell_measurement_temperature 120(2)
_cell_measurement_theta_max 24.917
_cell_measurement_theta_min 1.859
_cell_volume 12618(7)
_computing_cell_refinement 'Bruker SMART'
_computing_data_collection 'Bruker SMART'
_computing_data_reduction 'Bruker SAINT'
_computing_molecular_graphics 'Bruker SHELXTL'
_computing_publication_material 'Bruker SHELXTL'
_computing_structure_refinement 'SHELXL-2016/6 (Sheldrick, 2016)'
_computing_structure_solution 'SHELXT 2014/4 (Sheldrick, 2014)'
_diffrn_ambient_temperature 120(2)
_diffrn_measured_fraction_theta_full 0.999
_diffrn_measured_fraction_theta_max 0.999
_diffrn_measurement_device_type 'CCD area detector'
_diffrn_measurement_method 'phi and omega scans'
_diffrn_radiation_type MoK\a
_diffrn_radiation_wavelength 0.71073
_diffrn_reflns_av_R_equivalents 0.0737
_diffrn_reflns_av_unetI/netI 0.0414
_diffrn_reflns_Laue_measured_fraction_full 0.999
_diffrn_reflns_Laue_measured_fraction_max 0.999
_diffrn_reflns_limit_h_max 35
_diffrn_reflns_limit_h_min -35
_diffrn_reflns_limit_k_max 14
_diffrn_reflns_limit_k_min -14
_diffrn_reflns_limit_l_max 43
_diffrn_reflns_limit_l_min -43
_diffrn_reflns_number 77806
_diffrn_reflns_point_group_measured_fraction_full 0.999
_diffrn_reflns_point_group_measured_fraction_max 0.999
_diffrn_reflns_theta_full 24.917
_diffrn_reflns_theta_max 24.917
_diffrn_reflns_theta_min 1.859
_diffrn_source 'fine-focus sealed tube'
_exptl_absorpt_coefficient_mu 1.036
_exptl_absorpt_correction_type multi-scan
_exptl_absorpt_process_details SADABS
_exptl_crystal_colour brown
_exptl_crystal_density_diffrn 1.534
_exptl_crystal_density_meas ?
_exptl_crystal_density_method 'not measured'
_exptl_crystal_description platy
_exptl_crystal_F_000 5904
_exptl_crystal_size_max 0.40
_exptl_crystal_size_mid 0.30
_exptl_crystal_size_min 0.20
_exptl_transmission_factor_max 0.745
_exptl_transmission_factor_min 0.672
_refine_diff_density_max 1.698
_refine_diff_density_min -1.247
_refine_diff_density_rms 0.090
_refine_ls_extinction_method none
_refine_ls_goodness_of_fit_ref 1.065
_refine_ls_hydrogen_treatment mixed
_refine_ls_matrix_type full
_refine_ls_number_parameters 801
_refine_ls_number_reflns 10996
_refine_ls_number_restraints 1
_refine_ls_restrained_S_all 1.065
_refine_ls_R_factor_all 0.0606
_refine_ls_R_factor_gt 0.0509
_refine_ls_shift/su_max 0.002
_refine_ls_shift/su_mean 0.000
_refine_ls_structure_factor_coef Fsqd
_refine_ls_weighting_details 'w=1/[\s^2^(Fo^2^)+(0.0372P)^2^+99.1308P] where P=(Fo^2^+2Fc^2^)/3'
_refine_ls_weighting_scheme calc
_refine_ls_wR_factor_gt 0.1173
_refine_ls_wR_factor_ref 0.1211
_reflns_Friedel_coverage 0.000
_reflns_number_gt 9275
_reflns_number_total 10996
_reflns_threshold_expression 'I > 2\s(I)'
_cod_data_source_file c9ra01115c2.cif
_cod_data_source_block pre2_a
_cod_depositor_comments
;
The following automatic conversions were performed:

'_exptl_crystal_density_meas' value 'not measured' was changed to '?'
- the value is perceived as not measured.

Automatic conversion script
Id: cif_fix_values 4973 2017-02-22 13:04:09Z antanas 
;
_cod_original_cell_volume 12618(6)
_cod_database_code 7232518
_shelx_shelxl_version_number 2016/6
_shelx_space_group_comment
;
The symmetry employed for this shelxl refinement is uniquely defined
by the following loop, which should always be used as a source of
symmetry information in preference to the above space-group names.
They are only intended as comments.
;

loop_
_space_group_symop_operation_xyz
'x, y, z'
'-x, y, -z+1/2'
'x+1/2, y+1/2, z'
'-x+1/2, y+1/2, -z+1/2'
'-x, -y, -z'
'x, -y, z-1/2'
'-x+1/2, -y+1/2, -z'
'x+1/2, -y+1/2, z-1/2'

loop_
_atom_site_label
_atom_site_type_symbol
_atom_site_fract_x
_atom_site_fract_y
_atom_site_fract_z
_atom_site_U_iso_or_equiv
_atom_site_adp_type
_atom_site_occupancy
_atom_site_site_symmetry_order
_atom_site_calc_flag
_atom_site_refinement_flags_posn
_atom_site_refinement_flags_adp
_atom_site_refinement_flags_occupancy
_atom_site_disorder_assembly
_atom_site_disorder_group
Cu1 Cu 0.32577(2) 0.81176(4) 0.42211(2) 0.01566(12) Uani 1 1 d . . . . .
Cu2 Cu 0.37111(2) 0.45083(4) 0.42335(2) 0.01732(12) Uani 1 1 d . . . . .
S1 S 0.36750(4) 0.97922(9) 0.43785(3) 0.0194(2) Uani 1 1 d . . . . .
S2 S 0.31499(3) 0.80369(9) 0.48140(3) 0.0187(2) Uani 1 1 d . . . . .
S3 S 0.42448(3) 0.46170(9) 0.48302(3) 0.0191(2) Uani 1 1 d . . . . .
S4 S 0.34375(4) 0.28241(9) 0.43991(3) 0.0218(2) Uani 1 1 d . . . . .
S5 S 0.48622(3) 0.36627(9) 0.41197(3) 0.0193(2) Uani 1 1 d . . . . .
S6 S 0.70236(4) 0.39100(11) 0.41447(3) 0.0336(3) Uani 1 1 d . . . . .
S7 S 0.37862(4) 0.07843(11) 0.28204(3) 0.0313(3) Uani 1 1 d . . . . .
S8 S 0.21013(4) 0.17866(11) 0.28780(3) 0.0356(3) Uani 1 1 d . . . . .
N1 N 0.28368(10) 0.6807(3) 0.39034(9) 0.0158(7) Uani 1 1 d . . . . .
N2 N 0.32135(11) 0.8560(3) 0.36912(9) 0.0168(7) Uani 1 1 d . . . . .
N3 N 0.34401(12) 0.9506(3) 0.36226(10) 0.0191(7) Uani 1 1 d . . . . .
N4 N 0.39223(13) 1.0998(3) 0.38589(11) 0.0234(8) Uani 1 1 d . . . . .
N5 N 0.39507(11) 0.7240(3) 0.45647(9) 0.0158(7) Uani 1 1 d . . . . .
N6 N 0.40480(11) 0.7467(3) 0.49515(9) 0.0169(7) Uani 1 1 d . . . . .
N7 N 0.38025(13) 0.7749(3) 0.54723(10) 0.0245(8) Uani 1 1 d D . . . .
N8 N 0.38898(11) 0.5819(3) 0.39161(9) 0.0169(7) Uani 1 1 d . . . . .
N9 N 0.33542(11) 0.4073(3) 0.37057(9) 0.0186(7) Uani 1 1 d . . . . .
N10 N 0.30713(12) 0.3126(3) 0.36447(10) 0.0217(8) Uani 1 1 d . . . . .
N11 N 0.27741(13) 0.1656(3) 0.39002(11) 0.0273(9) Uani 1 1 d . . . . .
N12 N 0.32553(11) 0.5377(3) 0.45593(9) 0.0165(7) Uani 1 1 d . . . . .
N13 N 0.34321(12) 0.5140(3) 0.49451(9) 0.0168(7) Uani 1 1 d . . . . .
N14 N 0.40413(13) 0.4839(3) 0.54768(10) 0.0212(8) Uani 1 1 d . . . . .
N15 N 0.3685(2) 0.9454(6) 0.60899(17) 0.0716(17) Uani 1 1 d . . . . .
O1 O 0.52366(11) 0.2951(3) 0.43450(8) 0.0310(7) Uani 1 1 d . . . . .
O2 O 0.49351(10) 0.4856(3) 0.41963(9) 0.0285(7) Uani 1 1 d . . . . .
O3 O 0.44042(10) 0.3257(3) 0.40899(9) 0.0282(7) Uani 1 1 d . . . . .
O4 O 0.68290(12) 0.4622(3) 0.43792(9) 0.0449(10) Uani 1 1 d . . . . .
O5 O 0.74476(11) 0.4322(3) 0.40913(9) 0.0428(9) Uani 1 1 d . . . . .
O6 O 0.70330(14) 0.2751(3) 0.42394(12) 0.0537(11) Uani 1 1 d . . . . .
O7 O 0.36718(13) -0.0295(3) 0.29560(9) 0.0422(9) Uani 1 1 d . . . . .
O8 O 0.35598(13) 0.1039(4) 0.24285(10) 0.0536(11) Uani 1 1 d . . . . .
O9 O 0.38242(11) 0.1699(3) 0.30924(9) 0.0341(8) Uani 1 1 d . . . . .
O10 O 0.23338(12) 0.2867(3) 0.29811(9) 0.0383(8) Uani 1 1 d . . . . .
O11 O 0.22659(12) 0.0916(3) 0.31646(9) 0.0361(8) Uani 1 1 d . . . . .
O12 O 0.20402(15) 0.1431(3) 0.24890(10) 0.0579(12) Uani 1 1 d . . . . .
O13 O 0.53413(16) 0.8685(4) 0.41373(14) 0.0681(13) Uani 1 1 d . . . . .
C1 C 0.36881(14) 1.0123(3) 0.39301(11) 0.0189(9) Uani 1 1 d . . . . .
C2 C 0.27483(15) 0.8519(4) 0.30099(12) 0.0257(10) Uani 1 1 d . . . . .
H2A H 0.275461 0.934639 0.301359 0.039 Uiso 1 1 calc R U . . .
H2B H 0.243290 0.825826 0.288196 0.039 Uiso 1 1 calc R U . . .
H2C H 0.295609 0.823795 0.287217 0.039 Uiso 1 1 calc R U . . .
C3 C 0.29019(13) 0.8084(3) 0.34070(11) 0.0163(8) Uani 1 1 d . . . . .
C4 C 0.26996(13) 0.7047(3) 0.35227(11) 0.0157(8) Uani 1 1 d . . . . .
C5 C 0.23887(14) 0.6370(4) 0.32543(11) 0.0204(9) Uani 1 1 d . . . . .
H5 H 0.230706 0.654921 0.299078 0.024 Uiso 1 1 calc R U . . .
C6 C 0.21992(14) 0.5426(4) 0.33783(11) 0.0211(9) Uani 1 1 d . . . . .
H6 H 0.198422 0.495638 0.320125 0.025 Uiso 1 1 calc R U . . .
C7 C 0.23303(13) 0.5189(4) 0.37638(11) 0.0200(9) Uani 1 1 d . . . . .
H7 H 0.220224 0.455857 0.385576 0.024 Uiso 1 1 calc R U . . .
C8 C 0.26548(13) 0.5888(3) 0.40184(11) 0.0157(8) Uani 1 1 d . . . . .
C9 C 0.28179(13) 0.5569(3) 0.44308(11) 0.0161(8) Uani 1 1 d . . . . .
C10 C 0.24746(14) 0.5452(4) 0.46510(12) 0.0234(9) Uani 1 1 d . . . . .
H10B H 0.253205 0.474399 0.479589 0.035 Uiso 1 1 calc R U . . .
H10C H 0.216026 0.544497 0.447324 0.035 Uiso 1 1 calc R U . . .
H10D H 0.250848 0.608979 0.482683 0.035 Uiso 1 1 calc R U . . .
C11 C 0.36974(14) 0.7743(3) 0.50947(11) 0.0179(9) Uani 1 1 d . . . . .
C12 C 0.30653(14) 0.2518(4) 0.39560(12) 0.0217(9) Uani 1 1 d . . . . .
C13 C 0.32654(16) 0.4180(4) 0.30154(12) 0.0296(10) Uani 1 1 d . . . . .
H13B H 0.324171 0.335458 0.300766 0.044 Uiso 1 1 calc R U . . .
H13C H 0.348369 0.442357 0.288223 0.044 Uiso 1 1 calc R U . . .
H13D H 0.296094 0.451016 0.289050 0.044 Uiso 1 1 calc R U . . .
C14 C 0.34331(14) 0.4567(4) 0.34213(11) 0.0201(9) Uani 1 1 d . . . . .
C15 C 0.37346(13) 0.5588(3) 0.35347(11) 0.0183(9) Uani 1 1 d . . . . .
C16 C 0.38458(14) 0.6274(4) 0.32660(11) 0.0226(9) Uani 1 1 d . . . . .
H16 H 0.372437 0.611267 0.300171 0.027 Uiso 1 1 calc R U . . .
C17 C 0.41359(15) 0.7194(4) 0.33906(12) 0.0247(10) Uani 1 1 d . . . . .
H17 H 0.421825 0.766574 0.321296 0.030 Uiso 1 1 calc R U . . .
C18 C 0.43039(14) 0.7414(4) 0.37786(12) 0.0230(9) Uani 1 1 d . . . . .
H18 H 0.451171 0.802304 0.387092 0.028 Uiso 1 1 calc R U . . .
C19 C 0.41633(13) 0.6730(4) 0.40303(11) 0.0183(9) Uani 1 1 d . . . . .
C20 C 0.42993(13) 0.7038(3) 0.44445(11) 0.0185(9) Uani 1 1 d . . . . .
C21 C 0.48019(14) 0.7118(4) 0.46677(12) 0.0232(9) Uani 1 1 d . . . . .
H21A H 0.485220 0.778094 0.483478 0.035 Uiso 1 1 calc R U . . .
H21B H 0.498621 0.719105 0.449188 0.035 Uiso 1 1 calc R U . . .
H21C H 0.489551 0.643515 0.482223 0.035 Uiso 1 1 calc R U . . .
C22 C 0.38845(13) 0.4881(3) 0.50986(11) 0.0167(8) Uani 1 1 d . . . . .
C23 C 0.3899(2) 0.9212(7) 0.63920(18) 0.0610(18) Uani 1 1 d . . . . .
C24 C 0.4153(3) 0.8820(9) 0.6770(2) 0.094(3) Uani 1 1 d . . . . .
H24A H 0.393497 0.861062 0.690800 0.141 Uiso 1 1 calc R U . . .
H24B H 0.435596 0.942436 0.690846 0.141 Uiso 1 1 calc R U . . .
H24C H 0.433922 0.816086 0.675031 0.141 Uiso 1 1 calc R U . . .
C25 C 0.49032(16) 0.3497(5) 0.36371(13) 0.0348(12) Uani 1 1 d . . . . .
C26 C 0.66030(17) 0.4064(5) 0.36743(14) 0.0408(13) Uani 1 1 d . . . . .
C27 C 0.43948(19) 0.0534(5) 0.28357(15) 0.0419(13) Uani 1 1 d . . . . .
C28 C 0.1526(2) 0.2084(6) 0.2889(2) 0.0620(19) Uani 1 1 d . . . . .
C29 C 0.5102(3) 1.0111(7) 0.4494(2) 0.085(2) Uani 1 1 d . . . . .
H29A H 0.504140 1.066553 0.428694 0.127 Uiso 0.522(10) 1 calc R U P A 1
H29B H 0.515595 1.050570 0.473751 0.127 Uiso 0.522(10) 1 calc R U P A 1
H29C H 0.483476 0.960876 0.445215 0.127 Uiso 0.522(10) 1 calc R U P A 1
H29D H 0.485182 0.961232 0.451162 0.127 Uiso 0.478(10) 1 calc R U P A 2
H29E H 0.500350 1.090022 0.449255 0.127 Uiso 0.478(10) 1 calc R U P A 2
H29F H 0.537607 0.998321 0.471330 0.127 Uiso 0.478(10) 1 calc R U P A 2
C32 C 0.5546(3) 0.7194(7) 0.3773(2) 0.083(2) Uani 1 1 d . . . . .
H32A H 0.585020 0.708356 0.396039 0.125 Uiso 0.522(10) 1 calc R U P A 1
H32B H 0.555623 0.695540 0.352113 0.125 Uiso 0.522(10) 1 calc R U P A 1
H32C H 0.531555 0.674279 0.384601 0.125 Uiso 0.522(10) 1 calc R U P A 1
H32D H 0.524191 0.691770 0.377398 0.125 Uiso 0.478(10) 1 calc R U P A 2
H32E H 0.574999 0.655060 0.377645 0.125 Uiso 0.478(10) 1 calc R U P A 2
H32F H 0.551209 0.764462 0.354307 0.125 Uiso 0.478(10) 1 calc R U P A 2
C30A C 0.5526(5) 0.9421(11) 0.4502(4) 0.073(5) Uani 0.522(10) 1 d . . P A 1
H30A H 0.562900 0.894805 0.473416 0.088 Uiso 0.522(10) 1 calc R U P A 1
H30B H 0.578438 0.991093 0.448758 0.088 Uiso 0.522(10) 1 calc R U P A 1
C31A C 0.5420(5) 0.8381(12) 0.3761(4) 0.071(4) Uani 0.522(10) 1 d . . P A 1
H31A H 0.513545 0.851966 0.354768 0.085 Uiso 0.522(10) 1 calc R U P A 1
H31B H 0.567118 0.885182 0.372137 0.085 Uiso 0.522(10) 1 calc R U P A 1
C30B C 0.5216(5) 0.9864(10) 0.4133(4) 0.052(4) Uani 0.478(10) 1 d . . P A 2
H30C H 0.494548 1.002442 0.390903 0.063 Uiso 0.478(10) 1 calc R U P A 2
H30D H 0.547640 1.034463 0.411692 0.063 Uiso 0.478(10) 1 calc R U P A 2
C31B C 0.5782(6) 0.8024(14) 0.4173(6) 0.095(7) Uani 0.478(10) 1 d . . P A 2
H31C H 0.588496 0.757617 0.441033 0.114 Uiso 0.478(10) 1 calc R U P A 2
H31D H 0.603659 0.851001 0.414831 0.114 Uiso 0.478(10) 1 calc R U P A 2
F1 F 0.52984(11) 0.3924(4) 0.36127(9) 0.0628(10) Uani 1 1 d . . . . .
F2 F 0.48829(11) 0.2413(3) 0.35401(8) 0.0558(9) Uani 1 1 d . . . . .
F3 F 0.45588(10) 0.4036(3) 0.33840(7) 0.0490(8) Uani 1 1 d . . . . .
F4 F 0.65517(13) 0.5126(3) 0.35775(9) 0.0703(12) Uani 1 1 d . . . . .
F5 F 0.61962(11) 0.3646(4) 0.36879(12) 0.0851(14) Uani 1 1 d . . . . .
F6 F 0.67316(11) 0.3498(4) 0.34118(9) 0.0675(11) Uani 1 1 d . . . . .
F7 F 0.46473(12) 0.0240(3) 0.31866(10) 0.0691(11) Uani 1 1 d . . . . .
F8 F 0.44154(13) -0.0312(3) 0.25976(11) 0.0698(11) Uani 1 1 d . . . . .
F9 F 0.45783(12) 0.1437(3) 0.27321(10) 0.0624(10) Uani 1 1 d . . . . .
F10 F 0.15214(15) 0.2432(4) 0.32269(14) 0.0848(13) Uani 1 1 d . . . . .
F11 F 0.13254(13) 0.2873(4) 0.26287(14) 0.0963(16) Uani 1 1 d . . . . .
F12 F 0.12533(13) 0.1162(4) 0.28017(12) 0.0876(15) Uani 1 1 d . . . . .
H3A H 0.350(3) 0.966(7) 0.337(2) 0.105 Uiso 1 1 d . U . . .
H4A H 0.407(3) 1.134(7) 0.403(2) 0.105 Uiso 1 1 d . U . . .
H4B H 0.393(3) 1.114(7) 0.361(2) 0.105 Uiso 1 1 d . U . . .
H6A H 0.433(3) 0.729(7) 0.511(2) 0.105 Uiso 1 1 d . U . . .
H7A H 0.364(3) 0.796(7) 0.561(2) 0.105 Uiso 1 1 d . U . . .
H7B H 0.4085(12) 0.758(7) 0.5612(19) 0.105 Uiso 1 1 d D U . . .
H10A H 0.285(3) 0.306(7) 0.345(2) 0.105 Uiso 1 1 d . U . . .
H11A H 0.276(3) 0.123(7) 0.409(2) 0.105 Uiso 1 1 d . U . . .
H11B H 0.263(3) 0.143(7) 0.368(2) 0.105 Uiso 1 1 d . U . . .
H13A H 0.324(3) 0.523(7) 0.509(2) 0.105 Uiso 1 1 d . U . . .
H14A H 0.388(3) 0.507(7) 0.562(2) 0.105 Uiso 1 1 d . U . . .
H14B H 0.430(3) 0.471(7) 0.557(2) 0.105 Uiso 1 1 d . U . . .

loop_
_atom_site_aniso_label
_atom_site_aniso_U_11
_atom_site_aniso_U_22
_atom_site_aniso_U_33
_atom_site_aniso_U_23
_atom_site_aniso_U_13
_atom_site_aniso_U_12
Cu1 0.0179(2) 0.0170(3) 0.0106(2) -0.00081(19) 0.00210(19) 0.0039(2)
Cu2 0.0188(3) 0.0197(3) 0.0103(2) -0.0019(2) -0.00027(19) 0.0062(2)
S1 0.0247(5) 0.0176(5) 0.0137(5) -0.0024(4) 0.0026(4) 0.0018(4)
S2 0.0204(5) 0.0225(6) 0.0130(5) -0.0005(4) 0.0046(4) 0.0095(4)
S3 0.0168(5) 0.0253(6) 0.0120(5) -0.0012(4) -0.0001(4) 0.0091(4)
S4 0.0269(5) 0.0229(6) 0.0122(5) -0.0018(4) 0.0009(4) 0.0045(4)
S5 0.0174(5) 0.0226(6) 0.0154(5) -0.0039(4) 0.0011(4) 0.0046(4)
S6 0.0390(7) 0.0412(7) 0.0266(6) 0.0181(5) 0.0190(5) 0.0239(6)
S7 0.0312(6) 0.0424(7) 0.0189(6) 0.0011(5) 0.0053(5) -0.0069(5)
S8 0.0391(7) 0.0326(7) 0.0240(6) 0.0017(5) -0.0072(5) -0.0089(5)
N1 0.0132(16) 0.0181(18) 0.0157(17) -0.0009(14) 0.0040(13) 0.0085(14)
N2 0.0162(17) 0.0189(18) 0.0148(17) -0.0007(14) 0.0039(14) 0.0044(14)
N3 0.0247(18) 0.0176(18) 0.0157(17) -0.0008(14) 0.0070(15) -0.0003(15)
N4 0.026(2) 0.021(2) 0.024(2) -0.0056(16) 0.0093(16) -0.0029(16)
N5 0.0201(17) 0.0141(17) 0.0106(16) -0.0023(13) 0.0005(13) 0.0057(14)
N6 0.0186(17) 0.0190(18) 0.0102(16) -0.0022(14) 0.0000(13) 0.0059(14)
N7 0.031(2) 0.028(2) 0.0138(18) -0.0006(15) 0.0059(16) 0.0114(17)
N8 0.0156(16) 0.0204(19) 0.0126(16) -0.0009(14) 0.0012(13) 0.0093(14)
N9 0.0202(17) 0.0158(18) 0.0153(17) 0.0000(14) -0.0016(14) 0.0076(14)
N10 0.0227(18) 0.0202(19) 0.0166(18) -0.0030(15) -0.0027(14) 0.0034(15)
N11 0.026(2) 0.029(2) 0.023(2) 0.0015(17) 0.0024(17) -0.0023(17)
N12 0.0189(17) 0.0158(18) 0.0130(16) 0.0003(14) 0.0023(13) 0.0060(14)
N13 0.0204(17) 0.0171(18) 0.0114(16) 0.0003(14) 0.0026(14) 0.0073(14)
N14 0.0215(18) 0.028(2) 0.0127(18) -0.0006(15) 0.0025(15) 0.0043(16)
N15 0.057(3) 0.104(5) 0.056(4) -0.010(3) 0.021(3) 0.004(3)
O1 0.0305(17) 0.0323(19) 0.0225(16) -0.0024(14) -0.0036(13) 0.0089(14)
O2 0.0221(16) 0.0222(17) 0.0361(18) -0.0068(14) 0.0012(13) 0.0029(13)
O3 0.0252(16) 0.0284(18) 0.0328(18) -0.0051(14) 0.0118(14) 0.0002(13)
O4 0.050(2) 0.065(3) 0.0245(18) 0.0094(17) 0.0193(16) 0.0295(19)
O5 0.0264(17) 0.071(3) 0.0318(19) 0.0075(18) 0.0103(15) 0.0200(18)
O6 0.066(3) 0.040(2) 0.073(3) 0.022(2) 0.049(2) 0.019(2)
O7 0.062(2) 0.044(2) 0.0297(18) -0.0060(16) 0.0286(18) -0.0162(18)
O8 0.048(2) 0.080(3) 0.0244(19) 0.0049(19) -0.0026(17) -0.005(2)
O9 0.0399(19) 0.0334(19) 0.0307(18) 0.0063(15) 0.0131(15) 0.0069(15)
O10 0.042(2) 0.0310(19) 0.0273(18) -0.0002(15) -0.0106(15) -0.0086(16)
O11 0.045(2) 0.0285(19) 0.0243(17) -0.0001(14) -0.0055(15) 0.0005(15)
O12 0.082(3) 0.052(3) 0.027(2) -0.0017(18) -0.0017(19) -0.030(2)
O13 0.077(3) 0.054(3) 0.080(3) 0.007(2) 0.034(3) -0.001(2)
C1 0.020(2) 0.016(2) 0.020(2) 0.0006(17) 0.0061(17) 0.0078(17)
C2 0.029(2) 0.028(3) 0.017(2) 0.0010(18) 0.0028(18) -0.0018(19)
C3 0.0172(19) 0.018(2) 0.0134(19) -0.0027(16) 0.0047(16) 0.0039(16)
C4 0.0158(19) 0.018(2) 0.0125(19) -0.0024(16) 0.0030(15) 0.0062(16)
C5 0.019(2) 0.025(2) 0.014(2) -0.0011(17) 0.0010(16) 0.0057(18)
C6 0.020(2) 0.022(2) 0.017(2) -0.0023(17) -0.0007(17) 0.0006(17)
C7 0.018(2) 0.020(2) 0.021(2) 0.0002(17) 0.0054(17) 0.0040(17)
C8 0.0126(18) 0.019(2) 0.015(2) 0.0000(16) 0.0041(16) 0.0081(16)
C9 0.021(2) 0.012(2) 0.018(2) 0.0034(16) 0.0084(17) 0.0055(16)
C10 0.020(2) 0.031(3) 0.019(2) 0.0070(19) 0.0061(17) 0.0063(18)
C11 0.021(2) 0.019(2) 0.013(2) 0.0009(16) 0.0035(16) 0.0053(17)
C12 0.022(2) 0.020(2) 0.021(2) -0.0001(18) 0.0041(17) 0.0089(18)
C13 0.037(3) 0.032(3) 0.017(2) -0.0032(19) 0.0039(19) -0.001(2)
C14 0.023(2) 0.021(2) 0.014(2) -0.0022(17) 0.0014(17) 0.0104(18)
C15 0.018(2) 0.021(2) 0.013(2) -0.0016(17) 0.0010(16) 0.0109(17)
C16 0.024(2) 0.028(2) 0.013(2) -0.0011(18) 0.0010(17) 0.0094(19)
C17 0.028(2) 0.029(3) 0.018(2) 0.0039(18) 0.0078(18) 0.0036(19)
C18 0.023(2) 0.021(2) 0.025(2) -0.0005(18) 0.0073(18) 0.0041(18)
C19 0.0135(19) 0.022(2) 0.018(2) 0.0004(17) 0.0024(16) 0.0090(17)
C20 0.017(2) 0.019(2) 0.016(2) 0.0024(17) 0.0008(16) 0.0052(17)
C21 0.019(2) 0.029(2) 0.019(2) -0.0046(18) 0.0018(17) 0.0011(18)
C22 0.020(2) 0.014(2) 0.013(2) -0.0012(16) -0.0001(16) 0.0039(16)
C23 0.046(3) 0.100(6) 0.036(3) -0.021(4) 0.012(3) 0.005(4)
C24 0.076(5) 0.158(9) 0.048(4) -0.004(5) 0.021(4) 0.015(6)
C25 0.026(2) 0.054(3) 0.026(3) -0.004(2) 0.009(2) 0.009(2)
C26 0.027(3) 0.066(4) 0.030(3) 0.001(3) 0.009(2) 0.010(3)
C27 0.046(3) 0.045(3) 0.037(3) -0.011(3) 0.016(3) -0.001(3)
C28 0.045(4) 0.073(5) 0.063(4) 0.034(4) 0.009(3) 0.005(3)
C29 0.109(7) 0.054(5) 0.096(6) -0.008(4) 0.039(5) -0.017(5)
C32 0.092(6) 0.066(5) 0.098(6) 0.010(5) 0.039(5) 0.020(4)
C30A 0.090(11) 0.046(8) 0.083(10) -0.010(7) 0.024(8) -0.039(8)
C31A 0.066(9) 0.072(10) 0.074(10) 0.014(8) 0.021(7) 0.000(7)
C30B 0.075(9) 0.028(7) 0.060(9) 0.001(6) 0.029(7) 0.005(6)
C31B 0.097(13) 0.058(10) 0.158(19) 0.048(12) 0.078(13) 0.029(9)
F1 0.0354(17) 0.111(3) 0.051(2) 0.003(2) 0.0270(15) 0.0001(19)
F2 0.059(2) 0.067(2) 0.0349(17) -0.0275(16) 0.0037(15) 0.0217(17)
F3 0.0454(18) 0.076(2) 0.0203(14) 0.0129(15) 0.0017(13) 0.0155(16)
F4 0.083(3) 0.089(3) 0.045(2) 0.043(2) 0.0293(19) 0.054(2)
F5 0.0235(17) 0.149(4) 0.081(3) -0.019(3) 0.0124(17) -0.007(2)
F6 0.049(2) 0.116(3) 0.0358(18) -0.030(2) 0.0103(15) 0.002(2)
F7 0.054(2) 0.077(3) 0.061(2) -0.003(2) -0.0051(18) 0.0211(19)
F8 0.067(2) 0.073(3) 0.080(3) -0.034(2) 0.037(2) -0.006(2)
F9 0.052(2) 0.076(3) 0.066(2) -0.019(2) 0.0278(18) -0.0259(19)
F10 0.081(3) 0.084(3) 0.105(3) 0.031(3) 0.051(3) 0.040(2)
F11 0.051(2) 0.103(3) 0.119(4) 0.078(3) 0.003(2) 0.017(2)
F12 0.048(2) 0.109(4) 0.088(3) 0.052(3) -0.007(2) -0.025(2)

loop_
_atom_type_symbol
_atom_type_description
_atom_type_scat_dispersion_real
_atom_type_scat_dispersion_imag
_atom_type_scat_source
C C 0.0033 0.0016 'International Tables Vol C Tables 4.2.6.8 and 6.1.1.4'
H H 0.0000 0.0000 'International Tables Vol C Tables 4.2.6.8 and 6.1.1.4'
N N 0.0061 0.0033 'International Tables Vol C Tables 4.2.6.8 and 6.1.1.4'
O O 0.0106 0.0060 'International Tables Vol C Tables 4.2.6.8 and 6.1.1.4'
F F 0.0171 0.0103 'International Tables Vol C Tables 4.2.6.8 and 6.1.1.4'
S S 0.1246 0.1234 'International Tables Vol C Tables 4.2.6.8 and 6.1.1.4'
Cu Cu 0.3201 1.2651 'International Tables Vol C Tables 4.2.6.8 and 6.1.1.4'

loop_
_geom_angle_atom_site_label_1
_geom_angle_atom_site_label_2
_geom_angle_atom_site_label_3
_geom_angle
N2 Cu1 N1 78.53(13)
N2 Cu1 S2 162.73(10)
N1 Cu1 S2 104.89(9)
N2 Cu1 S1 83.64(10)
N1 Cu1 S1 161.93(9)
S2 Cu1 S1 91.29(4)
N2 Cu1 N5 115.43(12)
N1 Cu1 N5 105.39(12)
S2 Cu1 N5 80.37(8)
S1 Cu1 N5 84.92(9)
N9 Cu2 N8 78.71(13)
N9 Cu2 S3 164.87(10)
N8 Cu2 S3 105.23(9)
N9 Cu2 S4 84.34(11)
N8 Cu2 S4 162.49(9)
S3 Cu2 S4 90.08(4)
N9 Cu2 N12 112.71(12)
N8 Cu2 N12 104.70(12)
S3 Cu2 N12 80.78(8)
S4 Cu2 N12 85.83(9)
C1 S1 Cu1 97.17(15)
C11 S2 Cu1 100.93(14)
C22 S3 Cu2 99.98(14)
C12 S4 Cu2 96.69(15)
O2 S5 O3 115.28(18)
O2 S5 O1 114.08(19)
O3 S5 O1 114.7(2)
O2 S5 C25 104.1(2)
O3 S5 C25 103.8(2)
O1 S5 C25 102.7(2)
O6 S6 O5 114.1(2)
O6 S6 O4 113.4(2)
O5 S6 O4 115.1(2)
O6 S6 C26 106.7(3)
O5 S6 C26 103.5(2)
O4 S6 C26 102.3(2)
O8 S7 O7 116.2(2)
O8 S7 O9 116.8(2)
O7 S7 O9 113.27(19)
O8 S7 C27 103.5(2)
O7 S7 C27 100.9(2)
O9 S7 C27 103.2(2)
O12 S8 O11 115.2(2)
O12 S8 O10 114.8(2)
O11 S8 O10 113.69(19)
O12 S8 C28 104.2(3)
O11 S8 C28 104.2(3)
O10 S8 C28 102.7(3)
C8 N1 C4 117.7(3)
C8 N1 Cu1 130.8(3)
C4 N1 Cu1 111.0(3)
C3 N2 N3 119.0(3)
C3 N2 Cu1 119.3(3)
N3 N2 Cu1 120.4(2)
C1 N3 N2 117.6(3)
C1 N3 H3A 117(5)
N2 N3 H3A 124(5)
C1 N4 H4A 117(6)
C1 N4 H4B 120(5)
H4A N4 H4B 122(8)
C20 N5 N6 116.6(3)
C20 N5 Cu1 126.4(3)
N6 N5 Cu1 110.1(2)
C11 N6 N5 119.7(3)
C11 N6 H6A 119(5)
N5 N6 H6A 120(5)
C11 N7 H7A 129(5)
C11 N7 H7B 119(5)
H7A N7 H7B 111(7)
C19 N8 C15 117.9(3)
C19 N8 Cu2 130.8(3)
C15 N8 Cu2 110.8(3)
C14 N9 N10 119.7(3)
C14 N9 Cu2 119.9(3)
N10 N9 Cu2 119.7(2)
C12 N10 N9 117.2(3)
C12 N10 H10A 119(6)
N9 N10 H10A 121(6)
C12 N11 H11A 121(5)
C12 N11 H11B 122(6)
H11A N11 H11B 116(8)
C9 N12 N13 116.6(3)
C9 N12 Cu2 126.6(3)
N13 N12 Cu2 109.4(2)
C22 N13 N12 120.2(3)
C22 N13 H13A 123(5)
N12 N13 H13A 117(5)
C22 N14 H14A 123(5)
C22 N14 H14B 117(6)
H14A N14 H14B 119(8)
C30B O13 C31B 136.0(9)
C31A O13 C30A 143.6(8)
N4 C1 N3 116.5(4)
N4 C1 S1 122.7(3)
N3 C1 S1 120.7(3)
C3 C2 H2A 109.5
C3 C2 H2B 109.5
H2A C2 H2B 109.5
C3 C2 H2C 109.5
H2A C2 H2C 109.5
H2B C2 H2C 109.5
N2 C3 C2 125.0(4)
N2 C3 C4 112.8(3)
C2 C3 C4 122.2(3)
N1 C4 C5 122.6(4)
N1 C4 C3 116.1(3)
C5 C4 C3 121.3(3)
C6 C5 C4 119.0(4)
C6 C5 H5 120.5
C4 C5 H5 120.5
C7 C6 C5 118.7(4)
C7 C6 H6 120.6
C5 C6 H6 120.6
C6 C7 C8 119.4(4)
C6 C7 H7 120.3
C8 C7 H7 120.3
N1 C8 C7 122.5(4)
N1 C8 C9 118.9(3)
C7 C8 C9 118.5(4)
N12 C9 C8 113.8(3)
N12 C9 C10 126.2(4)
C8 C9 C10 119.9(3)
C9 C10 H10B 109.5
C9 C10 H10C 109.5
H10B C10 H10C 109.5
C9 C10 H10D 109.5
H10B C10 H10D 109.5
H10C C10 H10D 109.5
N7 C11 N6 116.0(4)
N7 C11 S2 120.9(3)
N6 C11 S2 123.1(3)
N11 C12 N10 117.1(4)
N11 C12 S4 121.7(3)
N10 C12 S4 121.1(3)
C14 C13 H13B 109.5
C14 C13 H13C 109.5
H13B C13 H13C 109.5
C14 C13 H13D 109.5
H13B C13 H13D 109.5
H13C C13 H13D 109.5
N9 C14 C15 112.9(3)
N9 C14 C13 125.8(4)
C15 C14 C13 121.3(4)
N8 C15 C16 121.9(4)
N8 C15 C14 116.1(4)
C16 C15 C14 122.0(4)
C17 C16 C15 119.1(4)
C17 C16 H16 120.4
C15 C16 H16 120.4
C16 C17 C18 119.1(4)
C16 C17 H17 120.5
C18 C17 H17 120.5
C17 C18 C19 119.0(4)
C17 C18 H18 120.5
C19 C18 H18 120.5
N8 C19 C18 122.8(4)
N8 C19 C20 117.7(4)
C18 C19 C20 119.4(4)
N5 C20 C19 113.2(3)
N5 C20 C21 127.3(4)
C19 C20 C21 119.5(3)
C20 C21 H21A 109.5
C20 C21 H21B 109.5
H21A C21 H21B 109.5
C20 C21 H21C 109.5
H21A C21 H21C 109.5
H21B C21 H21C 109.5
N14 C22 N13 116.2(4)
N14 C22 S3 120.7(3)
N13 C22 S3 123.1(3)
N15 C23 C24 175.5(9)
C23 C24 H24A 109.5
C23 C24 H24B 109.5
H24A C24 H24B 109.5
C23 C24 H24C 109.5
H24A C24 H24C 109.5
H24B C24 H24C 109.5
F2 C25 F1 108.5(4)
F2 C25 F3 108.1(4)
F1 C25 F3 107.7(4)
F2 C25 S5 110.7(4)
F1 C25 S5 110.7(3)
F3 C25 S5 111.0(3)
F4 C26 F6 108.9(5)
F4 C26 F5 109.3(5)
F6 C26 F5 108.5(5)
F4 C26 S6 110.3(4)
F6 C26 S6 111.4(4)
F5 C26 S6 108.3(4)
F9 C27 F7 108.9(5)
F9 C27 F8 107.9(4)
F7 C27 F8 108.1(5)
F9 C27 S7 111.6(4)
F7 C27 S7 110.2(4)
F8 C27 S7 110.0(4)
F10 C28 F11 108.9(6)
F10 C28 F12 107.3(5)
F11 C28 F12 106.3(5)
F10 C28 S8 111.8(4)
F11 C28 S8 110.7(4)
F12 C28 S8 111.5(5)
C30A C29 H29A 109.5
C30A C29 H29B 109.5
H29A C29 H29B 109.5
C30A C29 H29C 109.5
H29A C29 H29C 109.5
H29B C29 H29C 109.5
C30B C29 H29D 109.5
C30B C29 H29E 109.5
H29D C29 H29E 109.5
C30B C29 H29F 109.5
H29D C29 H29F 109.5
H29E C29 H29F 109.5
C31A C32 H32A 109.5
C31A C32 H32B 109.5
H32A C32 H32B 109.5
C31A C32 H32C 109.5
H32A C32 H32C 109.5
H32B C32 H32C 109.5
C31B C32 H32D 109.5
C31B C32 H32E 109.5
H32D C32 H32E 109.5
C31B C32 H32F 109.5
H32D C32 H32F 109.5
H32E C32 H32F 109.5
C29 C30A O13 101.7(10)
C29 C30A H30A 111.4
O13 C30A H30A 111.4
C29 C30A H30B 111.4
O13 C30A H30B 111.4
H30A C30A H30B 109.3
C32 C31A O13 108.3(9)
C32 C31A H31A 110.0
O13 C31A H31A 110.0
C32 C31A H31B 110.0
O13 C31A H31B 110.0
H31A C31A H31B 108.4
O13 C30B C29 108.0(9)
O13 C30B H30C 110.1
C29 C30B H30C 110.1
O13 C30B H30D 110.1
C29 C30B H30D 110.1
H30C C30B H30D 108.4
O13 C31B C32 95.3(12)
O13 C31B H31C 112.7
C32 C31B H31C 112.7
O13 C31B H31D 112.7
C32 C31B H31D 112.7
H31C C31B H31D 110.2

loop_
_geom_bond_atom_site_label_1
_geom_bond_atom_site_label_2
_geom_bond_distance
Cu1 N2 1.986(3)
Cu1 N1 2.122(3)
Cu1 S2 2.3068(12)
Cu1 S1 2.3293(13)
Cu1 N5 2.344(3)
Cu2 N9 1.985(3)
Cu2 N8 2.110(3)
Cu2 S3 2.3048(12)
Cu2 S4 2.3121(13)
Cu2 N12 2.329(3)
S1 C1 1.709(4)
S2 C11 1.706(4)
S3 C22 1.712(4)
S4 C12 1.718(4)
S5 O2 1.444(3)
S5 O3 1.444(3)
S5 O1 1.456(3)
S5 C25 1.830(5)
S6 O6 1.414(4)
S6 O5 1.445(4)
S6 O4 1.455(3)
S6 C26 1.823(5)
S7 O8 1.430(4)
S7 O7 1.452(4)
S7 O9 1.456(4)
S7 C27 1.856(6)
S8 O12 1.450(4)
S8 O11 1.451(3)
S8 O10 1.455(3)
S8 C28 1.796(7)
N1 C8 1.345(5)
N1 C4 1.366(5)
N2 C3 1.307(5)
N2 N3 1.377(5)
N3 C1 1.366(5)
N3 H3A 1.01(8)
N4 C1 1.327(6)
N4 H4A 0.77(8)
N4 H4B 0.93(8)
N5 C20 1.288(5)
N5 N6 1.391(4)
N6 C11 1.364(5)
N6 H6A 0.90(8)
N7 C11 1.329(5)
N7 H7A 0.86(8)
N7 H7B 0.88(2)
N8 C19 1.348(5)
N8 C15 1.367(5)
N9 C14 1.285(5)
N9 N10 1.388(5)
N10 C12 1.359(5)
N10 H10A 0.83(8)
N11 C12 1.325(6)
N11 H11A 0.87(8)
N11 H11B 0.85(8)
N12 C9 1.288(5)
N12 N13 1.387(4)
N13 C22 1.353(5)
N13 H13A 0.91(8)
N14 C22 1.330(5)
N14 H14A 0.86(8)
N14 H14B 0.76(9)
N15 C23 1.142(8)
O13 C30B 1.446(12)
O13 C31B 1.520(16)
O13 C31A 1.520(14)
O13 C30A 1.556(14)
C2 C3 1.486(5)
C2 H2A 0.9800
C2 H2B 0.9800
C2 H2C 0.9800
C3 C4 1.492(6)
C4 C5 1.394(6)
C5 C6 1.396(6)
C5 H5 0.9500
C6 C7 1.382(6)
C6 H6 0.9500
C7 C8 1.405(6)
C7 H7 0.9500
C8 C9 1.497(5)
C9 C10 1.509(5)
C10 H10B 0.9800
C10 H10C 0.9800
C10 H10D 0.9800
C13 C14 1.497(6)
C13 H13B 0.9800
C13 H13C 0.9800
C13 H13D 0.9800
C14 C15 1.497(6)
C15 C16 1.399(6)
C16 C17 1.388(6)
C16 H16 0.9500
C17 C18 1.389(6)
C17 H17 0.9500
C18 C19 1.393(6)
C18 H18 0.9500
C19 C20 1.500(5)
C20 C21 1.501(5)
C21 H21A 0.9800
C21 H21B 0.9800
C21 H21C 0.9800
C23 C24 1.448(10)
C24 H24A 0.9800
C24 H24B 0.9800
C24 H24C 0.9800
C25 F2 1.328(6)
C25 F1 1.330(6)
C25 F3 1.333(5)
C26 F4 1.304(7)
C26 F6 1.329(6)
C26 F5 1.346(6)
C27 F9 1.314(6)
C27 F7 1.333(6)
C27 F8 1.345(6)
C28 F10 1.316(8)
C28 F11 1.344(7)
C28 F12 1.348(8)
C29 C30B 1.502(14)
C29 C30A 1.518(17)
C29 H29A 0.9800
C29 H29B 0.9800
C29 H29C 0.9800
C29 H29D 0.9800
C29 H29E 0.9800
C29 H29F 0.9800
C32 C31A 1.453(15)
C32 C31B 1.73(2)
C32 H32A 0.9800
C32 H32B 0.9800
C32 H32C 0.9800
C32 H32D 0.9800
C32 H32E 0.9800
C32 H32F 0.9800
C30A H30A 0.9900
C30A H30B 0.9900
C31A H31A 0.9900
C31A H31B 0.9900
C30B H30C 0.9900
C30B H30D 0.9900
C31B H31C 0.9900
C31B H31D 0.9900

loop_
_geom_hbond_atom_site_label_D
_geom_hbond_atom_site_label_H
_geom_hbond_atom_site_label_A
_geom_hbond_distance_DH
_geom_hbond_distance_HA
_geom_hbond_distance_DA
_geom_hbond_angle_DHA
_geom_hbond_site_symmetry_A
N7 H7A N15 0.86(8) 2.47(8) 3.142(7) 136(7) .
N10 H10A S8 0.83(8) 2.99(8) 3.757(4) 155(7) .
N10 H10A O10 0.83(8) 1.96(8) 2.786(5) 179(9) .
N11 H11B S8 0.85(8) 2.93(8) 3.702(4) 153(7) .
N11 H11B O11 0.85(8) 1.97(8) 2.820(5) 178(8) .
N3 H3A S7 1.01(8) 2.78(8) 3.744(4) 160(6) 1_565
N3 H3A O7 1.01(8) 1.77(8) 2.763(5) 170(7) 1_565
N4 H4A O3 0.77(8) 2.47(8) 3.044(5) 132(8) 1_565
N4 H4B S7 0.93(8) 2.84(8) 3.729(4) 159(7) 1_565
N4 H4B O9 0.93(8) 1.95(8) 2.870(5) 167(7) 1_565
N6 H6A O1 0.90(8) 2.06(8) 2.874(4) 151(7) 5_666
N7 H7A O6 0.86(8) 2.41(8) 3.091(5) 136(7) 5_666
N7 H7B O1 0.88(2) 2.11(4) 2.909(5) 150(7) 5_666
N13 H13A O4 0.91(8) 2.04(8) 2.847(5) 147(7) 5_666
N14 H14A O4 0.86(8) 2.19(8) 2.920(5) 142(7) 5_666
N14 H14B O2 0.76(9) 2.29(8) 2.995(5) 156(9) 5_666
N11 H11A O5 0.87(8) 2.45(8) 3.089(6) 131(7) 3_445

loop_
_geom_torsion_atom_site_label_1
_geom_torsion_atom_site_label_2
_geom_torsion_atom_site_label_3
_geom_torsion_atom_site_label_4
_geom_torsion
C3 N2 N3 C1 166.4(3)
Cu1 N2 N3 C1 -0.7(4)
C20 N5 N6 C11 176.7(4)
Cu1 N5 N6 C11 23.9(4)
C14 N9 N10 C12 168.4(4)
Cu2 N9 N10 C12 -2.0(5)
C9 N12 N13 C22 177.1(4)
Cu2 N12 N13 C22 25.0(4)
N2 N3 C1 N4 176.7(3)
N2 N3 C1 S1 -5.4(5)
Cu1 S1 C1 N4 -174.9(3)
Cu1 S1 C1 N3 7.3(3)
N3 N2 C3 C2 -3.5(6)
Cu1 N2 C3 C2 163.7(3)
N3 N2 C3 C4 177.9(3)
Cu1 N2 C3 C4 -14.9(4)
C8 N1 C4 C5 -1.1(5)
Cu1 N1 C4 C5 -174.4(3)
C8 N1 C4 C3 178.9(3)
Cu1 N1 C4 C3 5.6(4)
N2 C3 C4 N1 5.2(5)
C2 C3 C4 N1 -173.4(3)
N2 C3 C4 C5 -174.8(4)
C2 C3 C4 C5 6.6(6)
N1 C4 C5 C6 1.8(6)
C3 C4 C5 C6 -178.2(4)
C4 C5 C6 C7 -0.6(6)
C5 C6 C7 C8 -1.1(6)
C4 N1 C8 C7 -0.7(5)
Cu1 N1 C8 C7 171.0(3)
C4 N1 C8 C9 176.7(3)
Cu1 N1 C8 C9 -11.6(5)
C6 C7 C8 N1 1.8(6)
C6 C7 C8 C9 -175.6(3)
N13 N12 C9 C8 176.5(3)
Cu2 N12 C9 C8 -36.9(5)
N13 N12 C9 C10 -6.2(6)
Cu2 N12 C9 C10 140.5(3)
N1 C8 C9 N12 -58.9(5)
C7 C8 C9 N12 118.6(4)
N1 C8 C9 C10 123.6(4)
C7 C8 C9 C10 -58.9(5)
N5 N6 C11 N7 168.3(4)
N5 N6 C11 S2 -10.2(5)
Cu1 S2 C11 N7 172.3(3)
Cu1 S2 C11 N6 -9.2(4)
N9 N10 C12 N11 175.9(4)
N9 N10 C12 S4 -6.7(5)
Cu2 S4 C12 N11 -172.8(3)
Cu2 S4 C12 N10 9.9(3)
N10 N9 C14 C15 178.6(3)
Cu2 N9 C14 C15 -11.1(4)
N10 N9 C14 C13 -3.5(6)
Cu2 N9 C14 C13 166.8(3)
C19 N8 C15 C16 -1.0(5)
Cu2 N8 C15 C16 -174.0(3)
C19 N8 C15 C14 179.9(3)
Cu2 N8 C15 C14 6.9(4)
N9 C14 C15 N8 1.9(5)
C13 C14 C15 N8 -176.1(4)
N9 C14 C15 C16 -177.2(4)
C13 C14 C15 C16 4.8(6)
N8 C15 C16 C17 2.4(6)
C14 C15 C16 C17 -178.5(4)
C15 C16 C17 C18 -0.7(6)
C16 C17 C18 C19 -2.3(6)
C15 N8 C19 C18 -2.1(5)
Cu2 N8 C19 C18 169.2(3)
C15 N8 C19 C20 174.9(3)
Cu2 N8 C19 C20 -13.9(5)
C17 C18 C19 N8 3.8(6)
C17 C18 C19 C20 -173.1(4)
N6 N5 C20 C19 176.4(3)
Cu1 N5 C20 C19 -35.8(5)
N6 N5 C20 C21 -5.7(6)
Cu1 N5 C20 C21 142.1(4)
N8 C19 C20 N5 -58.9(5)
C18 C19 C20 N5 118.2(4)
N8 C19 C20 C21 123.0(4)
C18 C19 C20 C21 -59.9(5)
N12 N13 C22 N14 169.8(4)
N12 N13 C22 S3 -10.2(5)
Cu2 S3 C22 N14 169.7(3)
Cu2 S3 C22 N13 -10.3(4)
O2 S5 C25 F2 174.5(3)
O3 S5 C25 F2 -64.5(4)
O1 S5 C25 F2 55.3(4)
O2 S5 C25 F1 54.1(4)
O3 S5 C25 F1 175.1(3)
O1 S5 C25 F1 -65.1(4)
O2 S5 C25 F3 -65.4(4)
O3 S5 C25 F3 55.6(4)
O1 S5 C25 F3 175.4(4)
O6 S6 C26 F4 175.7(3)
O5 S6 C26 F4 -63.5(4)
O4 S6 C26 F4 56.4(4)
O6 S6 C26 F6 -63.1(5)
O5 S6 C26 F6 57.6(5)
O4 S6 C26 F6 177.6(4)
O6 S6 C26 F5 56.2(4)
O5 S6 C26 F5 176.9(4)
O4 S6 C26 F5 -63.1(5)
O8 S7 C27 F9 61.3(4)
O7 S7 C27 F9 -178.2(3)
O9 S7 C27 F9 -60.9(4)
O8 S7 C27 F7 -177.6(4)
O7 S7 C27 F7 -57.1(4)
O9 S7 C27 F7 60.2(4)
O8 S7 C27 F8 -58.5(5)
O7 S7 C27 F8 62.1(4)
O9 S7 C27 F8 179.3(4)
O12 S8 C28 F10 -179.4(4)
O11 S8 C28 F10 59.4(5)
O10 S8 C28 F10 -59.4(5)
O12 S8 C28 F11 -57.8(6)
O11 S8 C28 F11 -178.9(5)
O10 S8 C28 F11 62.3(6)
O12 S8 C28 F12 60.4(5)
O11 S8 C28 F12 -60.7(5)
O10 S8 C28 F12 -179.5(4)
C31A O13 C30A C29 122.6(13)
C30A O13 C31A C32 115.3(14)
C31B O13 C30B C29 -110.9(15)
C30B O13 C31B C32 -128.6(12)
